data_7242232
loop_
_publ_author_name
'Huseynzada, Alakbar E.'
'Jelch, Christian'
'Akhundzada, Haji Vahid N.'
'Soudani, Sarra'
'Ben Nasr, Cherif'
'Israyilova, Aygun'
'Doria, Filippo'
'Hasanova, Ulviyya A.'
'Khankishiyeva, Rana F.'
'Freccero, Mauro'

_publ_section_title
;
 Synthesis, crystal structure and antibacterial studies of
 dihydropyrimidines and their regioselectively oxidized products
;
_journal_issue 11
_journal_name_full 'RSC Advances'
_journal_page_first 6312
_journal_page_last 6329
_journal_paper_doi 10.1039/D0RA10255E
_journal_volume 11
_journal_year 2021
_chemical_formula_moiety "'C14 H13 N3 O3 + C2H5OH"
_chemical_formula_sum 'C14 H13 N3 O3'
_chemical_formula_weight 271.27
_space_group_crystal_system tetragonal
_space_group_IT_number 85
_space_group_name_Hall '-P 4a'
_space_group_name_H-M_alt 'P 4/n :2'
_atom_sites_solution_hydrogens mixed
_atom_sites_solution_primary difmap
_atom_sites_solution_secondary difmap
_audit_creation_method SHELXL-2017/1
_audit_update_record
;
2020-04-22 deposited with the CCDC.	2021-01-27 downloaded from the CCDC.
;
_cell_angle_alpha 90
_cell_angle_beta 90
_cell_angle_gamma 90
_cell_formula_units_Z 8
_cell_length_a 23.7495(15)
_cell_length_b 23.7495(15)
_cell_length_c 4.8467(3)
_cell_measurement_reflns_used 9930
_cell_measurement_temperature 100(2)
_cell_measurement_theta_max 30.99
_cell_measurement_theta_min 2.43
_cell_volume 2733.7(3)
_computing_cell_refinement 'Bruker SAINT'
_computing_data_collection 'Bruker APEX2'
_computing_data_reduction 'Bruker SAINT'
_computing_structure_refinement 'SHELXL-2017/1 (Sheldrick, 2017)'
_computing_structure_solution 'SHELXT 2014/5 (Sheldrick, 2014)'
_diffrn_ambient_temperature 100(2)
_diffrn_measured_fraction_theta_full 0.969
_diffrn_measured_fraction_theta_max 0.960
_diffrn_measurement_device_type 'Bruker APEX-II CCD'
_diffrn_measurement_method '\f and \w scans'
_diffrn_radiation_type MoK\a
_diffrn_radiation_wavelength 0.71073
_diffrn_reflns_av_R_equivalents 0.0753
_diffrn_reflns_av_unetI/netI 0.0269
_diffrn_reflns_Laue_measured_fraction_full 0.969
_diffrn_reflns_Laue_measured_fraction_max 0.960
_diffrn_reflns_limit_h_max 29
_diffrn_reflns_limit_h_min -29
_diffrn_reflns_limit_k_max 29
_diffrn_reflns_limit_k_min -29
_diffrn_reflns_limit_l_max 5
_diffrn_reflns_limit_l_min -5
_diffrn_reflns_number 53026
_diffrn_reflns_point_group_measured_fraction_full 0.969
_diffrn_reflns_point_group_measured_fraction_max 0.960
_diffrn_reflns_theta_full 25.242
_diffrn_reflns_theta_max 25.983
_diffrn_reflns_theta_min 2.426
_exptl_absorpt_coefficient_mu 0.095
_exptl_absorpt_correction_T_max 0.7461
_exptl_absorpt_correction_T_min 0.6610
_exptl_absorpt_correction_type multi-scan
_exptl_crystal_colour colourless
_exptl_crystal_density_diffrn 1.318
_exptl_crystal_description prism
_exptl_crystal_F_000 1136
_exptl_crystal_size_max 0.320
_exptl_crystal_size_mid 0.054
_exptl_crystal_size_min 0.040
_refine_diff_density_max 0.254
_refine_diff_density_min -0.230
_refine_diff_density_rms 0.048
_refine_ls_extinction_method none
_refine_ls_goodness_of_fit_ref 1.005
_refine_ls_hydrogen_treatment mixed
_refine_ls_matrix_type full
_refine_ls_number_parameters 191
_refine_ls_number_reflns 2566
_refine_ls_number_restraints 0
_refine_ls_restrained_S_all 1.005
_refine_ls_R_factor_all 0.0663
_refine_ls_R_factor_gt 0.0524
_refine_ls_shift/su_max 0.014
_refine_ls_shift/su_mean 0.001
_refine_ls_structure_factor_coef Fsqd
_refine_ls_weighting_details 'w=1/[\s^2^(Fo^2^)+(0.0519P)^2^+2.8664P] where P=(Fo^2^+2Fc^2^)/3'
_refine_ls_weighting_scheme calc
_refine_ls_wR_factor_gt 0.1147
_refine_ls_wR_factor_ref 0.1201
_reflns_Friedel_coverage 0.000
_reflns_number_gt 2092
_reflns_number_total 2566
_reflns_threshold_expression 'I > 2\s(I)'
_cod_data_source_file d0ra10255e3.cif
_cod_data_source_block all_a_sq
_cod_original_cell_volume 2733.7(4)
_cod_original_sg_symbol_H-M 'P 4/n'
_cod_database_code 7242232
_shelx_shelxl_version_number 2017/1
_shelx_space_group_comment
;
The symmetry employed for this shelxl refinement is uniquely defined
by the following loop, which should always be used as a source of
symmetry information in preference to the above space-group names.
They are only intended as comments.
;
_shelx_estimated_absorpt_t_min 0.970
_shelx_estimated_absorpt_t_max 0.996

loop_
_space_group_symop_operation_xyz
'x, y, z'
'-x+1/2, -y+1/2, z'
'-y+1/2, x, z'
'y, -x+1/2, z'
'-x, -y, -z'
'x-1/2, y-1/2, -z'
'y-1/2, -x, -z'
'-y, x-1/2, -z'

loop_
_atom_site_label
_atom_site_type_symbol
_atom_site_fract_x
_atom_site_fract_y
_atom_site_fract_z
_atom_site_U_iso_or_equiv
_atom_site_adp_type
_atom_site_occupancy
_atom_site_site_symmetry_order
_atom_site_calc_flag
_atom_site_refinement_flags_posn
_atom_site_refinement_flags_adp
_atom_site_refinement_flags_occupancy
_atom_site_disorder_assembly
_atom_site_disorder_group
O1 O 0.19194(6) 0.59177(6) 1.1742(3) 0.0269(4) Uani 1 1 d . . . . .
O2 O 0.14949(8) 0.66137(6) 1.4019(4) 0.0392(4) Uani 1 1 d . . . . .
O3 O 0.01927(6) 0.44341(6) 1.7559(3) 0.0237(3) Uani 1 1 d . . . . .
N1 N 0.08807(7) 0.47198(7) 1.4627(3) 0.0186(4) Uani 1 1 d . . . . .
H1 H 0.0890(9) 0.4387(10) 1.391(5) 0.020(6) Uiso 1 1 d . . . . .
N2 N 0.05849(7) 0.52991(7) 1.8118(4) 0.0192(4) Uani 1 1 d . . . . .
H2 H 0.0344(10) 0.5365(9) 1.944(5) 0.028(6) Uiso 1 1 d . . . . .
N3 N 0.35552(8) 0.39691(8) 2.2216(4) 0.0340(5) Uani 1 1 d . . . . .
C1 C 0.12631(8) 0.56567(8) 1.5050(4) 0.0189(4) Uani 1 1 d . . . . .
C2 C 0.13956(8) 0.50480(8) 1.4340(4) 0.0180(4) Uani 1 1 d . . . . .
H2A H 0.151295 0.503372 1.236019 0.022 Uiso 1 1 calc R U . . .
C3 C 0.05380(8) 0.47891(8) 1.6798(4) 0.0178(4) Uani 1 1 d . . . . .
C4 C 0.08681(8) 0.57509(8) 1.6978(4) 0.0196(4) Uani 1 1 d . . . . .
C5 C 0.15559(9) 0.61144(9) 1.3630(4) 0.0242(5) Uani 1 1 d . . . . .
C6 C 0.22435(10) 0.63386(11) 1.0289(6) 0.0386(6) Uani 1 1 d . . . . .
H6A H 0.252009 0.615295 0.909586 0.058 Uiso 1 1 calc R U . . .
H6B H 0.243938 0.657858 1.162491 0.058 Uiso 1 1 calc R U . . .
H6C H 0.199086 0.656984 0.916110 0.058 Uiso 1 1 calc R U . . .
C7 C 0.18753(8) 0.48029(8) 1.6077(4) 0.0176(4) Uani 1 1 d . . . . .
C8 C 0.24221(9) 0.50048(9) 1.5785(5) 0.0250(5) Uani 1 1 d . . . . .
H8A H 0.249414 0.529932 1.450673 0.030 Uiso 1 1 calc R U . . .
C9 C 0.28619(9) 0.47875(9) 1.7307(4) 0.0260(5) Uani 1 1 d . . . . .
H9A H 0.323371 0.492622 1.706174 0.031 Uiso 1 1 calc R U . . .
C10 C 0.27533(8) 0.43632(8) 1.9201(4) 0.0222(4) Uani 1 1 d . . . . .
C11 C 0.22136(9) 0.41532(9) 1.9515(5) 0.0264(5) Uani 1 1 d . . . . .
H11A H 0.214068 0.386120 2.080652 0.032 Uiso 1 1 calc R U . . .
C12 C 0.17828(8) 0.43714(9) 1.7938(5) 0.0239(5) Uani 1 1 d . . . . .
H12A H 0.141388 0.422190 1.813333 0.029 Uiso 1 1 calc R U . . .
C13 C 0.32013(9) 0.41403(9) 2.0865(5) 0.0249(5) Uani 1 1 d . . . . .
C14 C 0.06676(9) 0.63018(9) 1.8091(5) 0.0277(5) Uani 1 1 d . . . . .
H14A H 0.063932 0.627896 2.010494 0.042 Uiso 1 1 calc R U . . .
H14B H 0.029690 0.638930 1.731300 0.042 Uiso 1 1 calc R U . . .
H14C H 0.093500 0.659861 1.758503 0.042 Uiso 1 1 calc R U . . .

loop_
_atom_site_aniso_label
_atom_site_aniso_U_11
_atom_site_aniso_U_22
_atom_site_aniso_U_33
_atom_site_aniso_U_23
_atom_site_aniso_U_13
_atom_site_aniso_U_12
O1 0.0237(8) 0.0300(8) 0.0270(8) 0.0078(7) 0.0040(6) -0.0013(6)
O2 0.0570(11) 0.0220(8) 0.0387(10) 0.0051(7) 0.0098(9) 0.0006(7)
O3 0.0182(7) 0.0245(7) 0.0286(8) -0.0028(6) 0.0010(6) -0.0022(6)
N1 0.0173(8) 0.0184(9) 0.0201(9) -0.0052(7) -0.0025(7) -0.0003(6)
N2 0.0168(8) 0.0216(9) 0.0191(9) -0.0038(7) 0.0016(7) 0.0012(6)
N3 0.0247(10) 0.0410(11) 0.0365(11) -0.0027(9) -0.0081(9) 0.0077(8)
C1 0.0182(9) 0.0210(10) 0.0177(9) -0.0008(8) -0.0057(8) 0.0008(7)
C2 0.0161(9) 0.0212(10) 0.0165(9) -0.0012(8) -0.0016(8) -0.0011(7)
C3 0.0131(9) 0.0206(10) 0.0196(10) -0.0003(8) -0.0059(8) 0.0033(7)
C4 0.0186(10) 0.0195(10) 0.0207(10) -0.0008(8) -0.0076(8) 0.0010(8)
C5 0.0250(11) 0.0262(11) 0.0212(10) 0.0028(9) -0.0050(9) -0.0010(8)
C6 0.0325(13) 0.0443(14) 0.0391(14) 0.0152(12) 0.0044(11) -0.0085(10)
C7 0.0178(9) 0.0195(10) 0.0153(9) -0.0038(8) 0.0010(8) 0.0026(7)
C8 0.0218(10) 0.0285(11) 0.0249(11) 0.0037(9) -0.0014(9) -0.0016(8)
C9 0.0174(10) 0.0327(12) 0.0279(11) -0.0010(9) -0.0017(9) -0.0025(8)
C10 0.0190(10) 0.0258(11) 0.0217(10) -0.0060(8) -0.0034(8) 0.0057(8)
C11 0.0222(11) 0.0280(11) 0.0291(12) 0.0044(10) -0.0010(9) 0.0034(8)
C12 0.0155(10) 0.0262(11) 0.0299(11) 0.0014(9) 0.0001(9) -0.0002(8)
C13 0.0217(10) 0.0271(11) 0.0259(11) -0.0045(9) 0.0003(9) 0.0036(8)
C14 0.0264(11) 0.0236(11) 0.0331(12) -0.0044(9) 0.0017(10) 0.0041(8)

loop_
_atom_type_symbol
_atom_type_description
_atom_type_scat_dispersion_real
_atom_type_scat_dispersion_imag
_atom_type_scat_source
C C 0.0033 0.0016 'International Tables Vol C Tables 4.2.6.8 and 6.1.1.4'
H H 0.0000 0.0000 'International Tables Vol C Tables 4.2.6.8 and 6.1.1.4'
N N 0.0061 0.0033 'International Tables Vol C Tables 4.2.6.8 and 6.1.1.4'
O O 0.0106 0.0060 'International Tables Vol C Tables 4.2.6.8 and 6.1.1.4'

loop_
_geom_angle_atom_site_label_1
_geom_angle_atom_site_label_2
_geom_angle_atom_site_label_3
_geom_angle
_geom_angle_site_symmetry_1
_geom_angle_site_symmetry_3
_geom_angle_publ_flag
C5 O1 C6 115.74(18) . . ?
C3 N1 C2 121.26(16) . . ?
C3 N1 H1 116.4(15) . . ?
C2 N1 H1 115.4(14) . . ?
C3 N2 C4 122.53(18) . . ?
C3 N2 H2 116.6(15) . . ?
C4 N2 H2 118.2(15) . . ?
C4 C1 C5 122.40(18) . . ?
C4 C1 C2 117.44(17) . . ?
C5 C1 C2 120.16(17) . . ?
N1 C2 C1 108.28(15) . . ?
N1 C2 C7 111.63(16) . . ?
C1 C2 C7 113.04(15) . . ?
N1 C2 H2A 107.9 . . ?
C1 C2 H2A 107.9 . . ?
C7 C2 H2A 107.9 . . ?
O3 C3 N1 123.70(18) . . ?
O3 C3 N2 121.17(18) . . ?
N1 C3 N2 115.11(17) . . ?
C1 C4 N2 119.27(18) . . ?
C1 C4 C14 128.33(19) . . ?
N2 C4 C14 112.38(18) . . ?
O2 C5 O1 121.64(19) . . ?
O2 C5 C1 126.8(2) . . ?
O1 C5 C1 111.60(17) . . ?
O1 C6 H6A 109.5 . . ?
O1 C6 H6B 109.5 . . ?
H6A C6 H6B 109.5 . . ?
O1 C6 H6C 109.5 . . ?
H6A C6 H6C 109.5 . . ?
H6B C6 H6C 109.5 . . ?
C12 C7 C8 118.03(18) . . ?
C12 C7 C2 121.46(17) . . ?
C8 C7 C2 120.49(17) . . ?
C9 C8 C7 121.6(2) . . ?
C9 C8 H8A 119.2 . . ?
C7 C8 H8A 119.2 . . ?
C8 C9 C10 119.01(19) . . ?
C8 C9 H9A 120.5 . . ?
C10 C9 H9A 120.5 . . ?
C11 C10 C9 120.45(19) . . ?
C11 C10 C13 119.45(19) . . ?
C9 C10 C13 120.10(19) . . ?
C12 C11 C10 119.4(2) . . ?
C12 C11 H11A 120.3 . . ?
C10 C11 H11A 120.3 . . ?
C11 C12 C7 121.50(19) . . ?
C11 C12 H12A 119.3 . . ?
C7 C12 H12A 119.3 . . ?
N3 C13 C10 179.0(2) . . ?
C4 C14 H14A 109.5 . . ?
C4 C14 H14B 109.5 . . ?
H14A C14 H14B 109.5 . . ?
C4 C14 H14C 109.5 . . ?
H14A C14 H14C 109.5 . . ?
H14B C14 H14C 109.5 . . ?

loop_
_geom_bond_atom_site_label_1
_geom_bond_atom_site_label_2
_geom_bond_distance
_geom_bond_site_symmetry_2
_geom_bond_publ_flag
O1 C5 1.342(3) . ?
O1 C6 1.445(3) . ?
O2 C5 1.209(3) . ?
O3 C3 1.233(2) . ?
N1 C3 1.340(3) . ?
N1 C2 1.457(2) . ?
N1 H1 0.86(2) . ?
N2 C3 1.374(2) . ?
N2 C4 1.382(3) . ?
N2 H2 0.87(3) . ?
N3 C13 1.141(3) . ?
C1 C4 1.343(3) . ?
C1 C5 1.462(3) . ?
C1 C2 1.519(3) . ?
C2 C7 1.531(3) . ?
C2 H2A 1.0000 . ?
C4 C14 1.493(3) . ?
C6 H6A 0.9800 . ?
C6 H6B 0.9800 . ?
C6 H6C 0.9800 . ?
C7 C12 1.383(3) . ?
C7 C8 1.392(3) . ?
C8 C9 1.379(3) . ?
C8 H8A 0.9500 . ?
C9 C10 1.387(3) . ?
C9 H9A 0.9500 . ?
C10 C11 1.384(3) . ?
C10 C13 1.436(3) . ?
C11 C12 1.379(3) . ?
C11 H11A 0.9500 . ?
C12 H12A 0.9500 . ?
C14 H14A 0.9800 . ?
C14 H14B 0.9800 . ?
C14 H14C 0.9800 . ?

loop_
_geom_torsion_atom_site_label_1
_geom_torsion_atom_site_label_2
_geom_torsion_atom_site_label_3
_geom_torsion_atom_site_label_4
_geom_torsion
_geom_torsion_site_symmetry_1
_geom_torsion_site_symmetry_2
_geom_torsion_site_symmetry_3
_geom_torsion_site_symmetry_4
_geom_torsion_publ_flag
C3 N1 C2 C1 -44.1(2) . . . . ?
C3 N1 C2 C7 81.0(2) . . . . ?
C4 C1 C2 N1 32.8(2) . . . . ?
C5 C1 C2 N1 -146.44(17) . . . . ?
C4 C1 C2 C7 -91.4(2) . . . . ?
C5 C1 C2 C7 89.3(2) . . . . ?
C2 N1 C3 O3 -159.24(18) . . . . ?
C2 N1 C3 N2 22.4(3) . . . . ?
C4 N2 C3 O3 -164.87(18) . . . . ?
C4 N2 C3 N1 13.5(3) . . . . ?
C5 C1 C4 N2 176.20(18) . . . . ?
C2 C1 C4 N2 -3.0(3) . . . . ?
C5 C1 C4 C14 -2.1(3) . . . . ?
C2 C1 C4 C14 178.65(19) . . . . ?
C3 N2 C4 C1 -23.0(3) . . . . ?
C3 N2 C4 C14 155.57(18) . . . . ?
C6 O1 C5 O2 2.1(3) . . . . ?
C6 O1 C5 C1 -178.03(17) . . . . ?
C4 C1 C5 O2 1.7(3) . . . . ?
C2 C1 C5 O2 -179.1(2) . . . . ?
C4 C1 C5 O1 -178.21(18) . . . . ?
C2 C1 C5 O1 1.0(3) . . . . ?
N1 C2 C7 C12 -8.3(3) . . . . ?
C1 C2 C7 C12 114.1(2) . . . . ?
N1 C2 C7 C8 170.65(18) . . . . ?
C1 C2 C7 C8 -67.0(2) . . . . ?
C12 C7 C8 C9 -0.4(3) . . . . ?
C2 C7 C8 C9 -179.41(19) . . . . ?
C7 C8 C9 C10 -1.0(3) . . . . ?
C8 C9 C10 C11 1.4(3) . . . . ?
C8 C9 C10 C13 -178.32(19) . . . . ?
C9 C10 C11 C12 -0.4(3) . . . . ?
C13 C10 C11 C12 179.3(2) . . . . ?
C10 C11 C12 C7 -1.1(3) . . . . ?
C8 C7 C12 C11 1.5(3) . . . . ?
C2 C7 C12 C11 -179.55(19) . . . . ?
